data_7029659
loop_
_publ_author_name
'Silva, M. Ramos'
'Mart\'in-Ramos, P'
'Coutinho, J. T.'
'Pereira, L. C. J.'
'Mart\'in-Gil, J'

_publ_section_title
;
 Effect of the capping ligand on luminescent erbium(iii) \b-diketonate
 single-ion magnets.
;
_journal_issue 18
_journal_name_full 'Dalton transactions (Cambridge, England : 2003)'
_journal_page_first 6752
_journal_page_last 6761
_journal_paper_doi 10.1039/c4dt00168k
_journal_volume 43
_journal_year 2014
_chemical_formula_sum 'C30 H34 Er N3 O8'
_chemical_formula_weight 731.86
_chemical_name_systematic
; 
 tris(2,4-hexanedionate)
mono(5-nitro-1,10-phenanthroline)erbium(III) 
;
_space_group_IT_number 14
_symmetry_cell_setting monoclinic
_symmetry_space_group_name_Hall '-P 2ybc'
_symmetry_space_group_name_H-M 'P 1 21/c 1'
_atom_sites_solution_hydrogens geom
_atom_sites_solution_primary direct
_atom_sites_solution_secondary difmap
_audit_creation_method SHELXL-97
_cell_angle_alpha 90.00
_cell_angle_beta 103.128(2)
_cell_angle_gamma 90.00
_cell_formula_units_Z 4
_cell_length_a 9.8653(4)
_cell_length_b 34.3089(13)
_cell_length_c 9.4512(3)
_cell_measurement_reflns_used 5889
_cell_measurement_temperature 293(2)
_cell_measurement_theta_max 20.9
_cell_measurement_theta_min 2.2
_cell_volume 3115.3(2)
_computing_cell_refinement 'SAINT (Bruker, 2003)'
_computing_data_collection 'APEX2 (Bruker, 2005)'
_computing_data_reduction SAINT
_computing_molecular_graphics 'ORTEPII (Johnson, 1976)'
_computing_publication_material SHELXL-97
_computing_structure_refinement 'SHELXL-97 (Sheldrick, 2008)'
_computing_structure_solution 'SHELXS-97 (Sheldrick, 2008)'
_diffrn_ambient_temperature 293(2)
_diffrn_measured_fraction_theta_full 1.000
_diffrn_measured_fraction_theta_max 0.996
_diffrn_measurement_device_type 'Bruker APEX CCD area-detector'
_diffrn_measurement_method '\f and \w'
_diffrn_radiation_monochromator graphite
_diffrn_radiation_source 'fine-focus sealed tube'
_diffrn_radiation_type MoK\a
_diffrn_radiation_wavelength 0.71073
_diffrn_reflns_av_R_equivalents 0.0732
_diffrn_reflns_av_sigmaI/netI 0.0435
_diffrn_reflns_limit_h_max 12
_diffrn_reflns_limit_h_min -12
_diffrn_reflns_limit_k_max 41
_diffrn_reflns_limit_k_min -41
_diffrn_reflns_limit_l_max 11
_diffrn_reflns_limit_l_min -11
_diffrn_reflns_number 64553
_diffrn_reflns_theta_full 25.00
_diffrn_reflns_theta_max 25.77
_diffrn_reflns_theta_min 2.20
_exptl_absorpt_coefficient_mu 2.746
_exptl_absorpt_correction_T_max 0.999
_exptl_absorpt_correction_T_min 0.854
_exptl_absorpt_correction_type multi-scan
_exptl_absorpt_process_details '(SADABS;  Sheldrick, 2000)'
_exptl_crystal_colour yellow
_exptl_crystal_density_diffrn 1.560
_exptl_crystal_density_method 'not measured'
_exptl_crystal_description prism
_exptl_crystal_F_000 1468
_exptl_crystal_size_max 0.12
_exptl_crystal_size_mid 0.10
_exptl_crystal_size_min 0.10
_refine_diff_density_max 1.215
_refine_diff_density_min -3.073
_refine_diff_density_rms 0.117
_refine_ls_extinction_method none
_refine_ls_goodness_of_fit_ref 1.266
_refine_ls_hydrogen_treatment riding
_refine_ls_matrix_type full
_refine_ls_number_parameters 385
_refine_ls_number_reflns 5961
_refine_ls_number_restraints 0
_refine_ls_restrained_S_all 1.266
_refine_ls_R_factor_all 0.0999
_refine_ls_R_factor_gt 0.0744
_refine_ls_shift/su_max 0.000
_refine_ls_shift/su_mean 0.000
_refine_ls_structure_factor_coef Fsqd
_refine_ls_weighting_details 'calc w=1/[\s^2^(Fo^2^)+(0.0063P)^2^+27.1629P] where P=(Fo^2^+2Fc^2^)/3'
_refine_ls_weighting_scheme calc
_refine_ls_wR_factor_gt 0.1295
_refine_ls_wR_factor_ref 0.1363
_reflns_number_gt 4634
_reflns_number_total 5961
_reflns_threshold_expression I>2\s(I)
_cod_data_source_file c4dt00168k2.cif
_cod_data_source_block 1302hex
_cod_original_sg_symbol_H-M P21/c
_cod_database_code 7029659

loop_
_symmetry_equiv_pos_as_xyz
'x, y, z'
'-x, y+1/2, -z+1/2'
'-x, -y, -z'
'x, -y-1/2, z-1/2'

loop_
_atom_site_label
_atom_site_type_symbol
_atom_site_fract_x
_atom_site_fract_y
_atom_site_fract_z
_atom_site_U_iso_or_equiv
_atom_site_adp_type
_atom_site_occupancy
_atom_site_symmetry_multiplicity
_atom_site_calc_flag
_atom_site_refinement_flags
Er1 Er 0.04613(5) -0.127882(14) 0.60171(5) 0.04860(15) Uani 1 1 d .
O1 O 0.1235(7) -0.0738(2) 0.5036(8) 0.0618(19) Uani 1 1 d .
O2 O -0.1476(7) -0.0976(2) 0.4605(7) 0.0569(18) Uani 1 1 d .
O3 O -0.0845(8) -0.1085(2) 0.7606(8) 0.072(2) Uani 1 1 d .
O4 O 0.1968(8) -0.0994(2) 0.7926(8) 0.068(2) Uani 1 1 d .
O5 O 0.1436(8) -0.1800(2) 0.7418(7) 0.0610(19) Uani 1 1 d .
O6 O -0.1150(7) -0.1773(2) 0.5556(8) 0.063(2) Uani 1 1 d .
O7 O 0.6105(10) -0.1836(3) 0.2015(12) 0.115(4) Uani 1 1 d .
O8 O 0.5371(10) -0.1443(4) 0.0304(12) 0.122(4) Uani 1 1 d .
N1 N 0.2867(9) -0.1429(3) 0.5381(10) 0.057(2) Uani 1 1 d .
N2 N 0.0432(9) -0.1502(2) 0.3457(9) 0.055(2) Uani 1 1 d .
N3 N 0.5236(10) -0.1602(4) 0.1340(13) 0.075(3) Uani 1 1 d .
C1 C -0.2081(17) -0.0680(4) 0.8922(18) 0.124(7) Uani 1 1 d .
H1A H -0.1862 -0.0494 0.9702 0.186 Uiso 1 1 calc R
H1B H -0.2514 -0.0904 0.9236 0.186 Uiso 1 1 calc R
H1C H -0.2707 -0.0563 0.8105 0.186 Uiso 1 1 calc R
C2 C -0.0725(15) -0.0805(4) 0.8477(13) 0.071(3) Uani 1 1 d .
C3 C 0.0499(16) -0.0612(4) 0.9005(15) 0.090(4) Uani 1 1 d .
H3 H 0.0471 -0.0394 0.9581 0.109 Uiso 1 1 calc R
C4 C 0.1784(15) -0.0718(4) 0.8745(13) 0.074(3) Uani 1 1 d .
C5 C 0.3093(19) -0.0501(5) 0.9510(19) 0.116(6) Uani 1 1 d .
H5A H 0.2827 -0.0243 0.9760 0.139 Uiso 1 1 calc R
H5B H 0.3490 -0.0636 1.0412 0.139 Uiso 1 1 calc R
C6 C 0.412(2) -0.0463(6) 0.873(3) 0.189(11) Uani 1 1 d .
H6A H 0.4362 -0.0716 0.8434 0.284 Uiso 1 1 calc R
H6B H 0.4924 -0.0343 0.9333 0.284 Uiso 1 1 calc R
H6C H 0.3776 -0.0305 0.7890 0.284 Uiso 1 1 calc R
C7 C -0.3216(12) -0.0613(4) 0.3015(17) 0.104(5) Uani 1 1 d .
H7A H -0.3540 -0.0808 0.2292 0.156 Uiso 1 1 calc R
H7B H -0.3283 -0.0361 0.2562 0.156 Uiso 1 1 calc R
H7C H -0.3777 -0.0617 0.3723 0.156 Uiso 1 1 calc R
C8 C -0.1694(12) -0.0695(4) 0.3766(12) 0.064(3) Uani 1 1 d .
C9 C -0.0681(13) -0.0457(4) 0.3436(13) 0.075(4) Uani 1 1 d .
H9 H -0.0958 -0.0267 0.2730 0.090 Uiso 1 1 calc R
C10 C 0.0723(13) -0.0485(3) 0.4091(14) 0.069(3) Uani 1 1 d .
C11 C 0.1746(15) -0.0204(4) 0.3654(17) 0.098(5) Uani 1 1 d .
H11A H 0.1406 -0.0140 0.2636 0.118 Uiso 1 1 calc R
H11B H 0.1752 0.0035 0.4205 0.118 Uiso 1 1 calc R
C12 C 0.3131(18) -0.0338(6) 0.386(2) 0.162(9) Uani 1 1 d .
H12A H 0.3477 -0.0409 0.4856 0.243 Uiso 1 1 calc R
H12B H 0.3701 -0.0134 0.3605 0.243 Uiso 1 1 calc R
H12C H 0.3157 -0.0560 0.3248 0.243 Uiso 1 1 calc R
C13 C -0.2460(15) -0.2359(4) 0.515(2) 0.135(7) Uani 1 1 d .
H13A H -0.3033 -0.2398 0.5833 0.203 Uiso 1 1 calc R
H13B H -0.2185 -0.2607 0.4835 0.203 Uiso 1 1 calc R
H13C H -0.2975 -0.2217 0.4326 0.203 Uiso 1 1 calc R
C14 C -0.1164(12) -0.2127(4) 0.5873(15) 0.075(3) Uani 1 1 d .
C15 C -0.0104(14) -0.2319(4) 0.6821(15) 0.089(4) Uani 1 1 d .
H15 H -0.0240 -0.2581 0.6999 0.106 Uiso 1 1 calc R
C16 C 0.1128(12) -0.2155(4) 0.7518(13) 0.069(3) Uani 1 1 d .
C17 C 0.2180(19) -0.2408(4) 0.8531(19) 0.127(7) Uani 1 1 d .
H17A H 0.2216 -0.2331 0.9525 0.152 Uiso 1 1 calc R
H17B H 0.1866 -0.2677 0.8424 0.152 Uiso 1 1 calc R
C18 C 0.357(2) -0.2387(6) 0.827(3) 0.187(11) Uani 1 1 d .
H18A H 0.3563 -0.2484 0.7317 0.281 Uiso 1 1 calc R
H18B H 0.4193 -0.2543 0.8982 0.281 Uiso 1 1 calc R
H18C H 0.3883 -0.2121 0.8348 0.281 Uiso 1 1 calc R
C19 C -0.0792(10) -0.1539(3) 0.2505(10) 0.056(3) Uani 1 1 d .
H19 H -0.1595 -0.1534 0.2864 0.068 Uiso 1 1 calc R
C20 C -0.0942(10) -0.1584(3) 0.1042(11) 0.060(3) Uani 1 1 d .
H20 H -0.1816 -0.1616 0.0430 0.072 Uiso 1 1 calc R
C21 C 0.0244(11) -0.1579(3) 0.0503(12) 0.059(3) Uani 1 1 d .
H21 H 0.0173 -0.1603 -0.0492 0.071 Uiso 1 1 calc R
C22 C 0.1532(10) -0.1541(3) 0.1427(10) 0.044(2) Uani 1 1 d .
C23 C 0.2800(11) -0.1550(3) 0.0990(13) 0.063(3) Uani 1 1 d .
H23 H 0.2797 -0.1562 0.0006 0.075 Uiso 1 1 calc R
C24 C 0.4028(9) -0.1542(3) 0.1988(11) 0.048(2) Uani 1 1 d .
C25 C 0.4166(10) -0.1503(3) 0.3499(12) 0.057(3) Uani 1 1 d .
C26 C 0.5344(11) -0.1470(3) 0.4567(14) 0.068(3) Uani 1 1 d .
H26 H 0.6193 -0.1482 0.4297 0.081 Uiso 1 1 calc R
C27 C 0.5370(14) -0.1421(4) 0.5992(16) 0.085(4) Uani 1 1 d .
H27 H 0.6196 -0.1400 0.6695 0.103 Uiso 1 1 calc R
C28 C 0.4019(13) -0.1403(4) 0.6343(14) 0.078(4) Uani 1 1 d .
H28 H 0.3981 -0.1372 0.7310 0.094 Uiso 1 1 calc R
C29 C 0.2866(10) -0.1475(3) 0.3948(11) 0.046(2) Uani 1 1 d .
C30 C 0.1556(10) -0.1501(3) 0.2922(11) 0.048(2) Uani 1 1 d .

loop_
_atom_site_aniso_label
_atom_site_aniso_U_11
_atom_site_aniso_U_22
_atom_site_aniso_U_33
_atom_site_aniso_U_23
_atom_site_aniso_U_13
_atom_site_aniso_U_12
Er1 0.0428(2) 0.0591(3) 0.0445(2) 0.0022(3) 0.01116(18) 0.0051(3)
O1 0.056(5) 0.067(5) 0.061(5) 0.007(4) 0.012(4) 0.003(4)
O2 0.056(4) 0.064(5) 0.050(4) 0.010(4) 0.012(3) 0.011(4)
O3 0.072(5) 0.086(6) 0.064(5) -0.001(4) 0.030(4) 0.021(4)
O4 0.073(5) 0.079(5) 0.047(4) -0.016(4) 0.002(4) 0.006(4)
O5 0.069(5) 0.058(5) 0.052(4) -0.003(4) 0.005(4) 0.008(4)
O6 0.051(4) 0.068(5) 0.067(5) 0.020(4) 0.007(4) 0.000(4)
O7 0.067(6) 0.147(10) 0.134(9) -0.015(8) 0.028(6) 0.031(7)
O8 0.087(7) 0.189(12) 0.108(8) 0.042(8) 0.060(6) 0.016(7)
N1 0.049(5) 0.062(6) 0.059(6) -0.007(4) 0.010(4) -0.004(4)
N2 0.052(5) 0.061(6) 0.055(5) 0.002(4) 0.018(4) 0.008(4)
N3 0.049(6) 0.100(9) 0.083(8) -0.010(7) 0.027(6) 0.002(6)
C1 0.160(15) 0.103(12) 0.151(15) 0.014(11) 0.123(13) 0.044(11)
C2 0.092(10) 0.069(8) 0.056(7) 0.016(6) 0.025(7) 0.023(7)
C3 0.102(12) 0.082(10) 0.091(11) -0.019(8) 0.029(9) 0.021(9)
C4 0.097(10) 0.075(9) 0.048(7) 0.000(6) 0.010(7) 0.001(8)
C5 0.124(15) 0.109(13) 0.110(13) -0.034(11) 0.018(12) -0.013(12)
C6 0.13(2) 0.15(2) 0.28(3) -0.08(2) 0.04(2) -0.040(16)
C7 0.056(8) 0.106(11) 0.132(13) 0.039(10) -0.016(8) 0.007(8)
C8 0.061(7) 0.067(8) 0.057(7) 0.006(6) 0.000(6) 0.014(6)
C9 0.065(8) 0.080(9) 0.075(8) 0.029(7) 0.007(7) 0.006(7)
C10 0.070(8) 0.059(8) 0.086(9) 0.007(7) 0.031(7) 0.003(6)
C11 0.088(11) 0.090(11) 0.124(13) 0.028(9) 0.041(9) -0.002(8)
C12 0.108(14) 0.163(19) 0.24(2) 0.076(17) 0.088(16) -0.002(13)
C13 0.075(10) 0.087(11) 0.21(2) 0.039(12) -0.032(11) -0.030(9)
C14 0.056(7) 0.074(9) 0.091(10) 0.007(8) 0.010(7) -0.005(7)
C15 0.092(10) 0.054(8) 0.106(11) 0.014(7) -0.005(9) 0.000(7)
C16 0.063(8) 0.061(8) 0.071(8) -0.005(6) -0.008(6) 0.016(6)
C17 0.137(15) 0.056(9) 0.145(15) -0.001(9) -0.058(13) 0.017(10)
C18 0.123(17) 0.135(18) 0.26(3) -0.013(17) -0.046(18) 0.066(15)
C19 0.043(6) 0.078(8) 0.039(6) 0.007(5) -0.010(5) 0.009(5)
C20 0.036(6) 0.088(8) 0.051(7) 0.008(6) 0.001(5) 0.001(5)
C21 0.053(7) 0.073(8) 0.052(6) 0.007(5) 0.016(5) 0.012(6)
C22 0.044(6) 0.050(6) 0.038(5) -0.004(4) 0.008(4) 0.003(5)
C23 0.055(7) 0.071(8) 0.067(7) 0.000(6) 0.021(6) 0.003(6)
C24 0.025(5) 0.062(7) 0.057(6) 0.003(5) 0.008(4) 0.008(4)
C25 0.041(6) 0.063(7) 0.065(7) 0.003(6) 0.011(5) 0.005(5)
C26 0.035(6) 0.073(8) 0.084(9) -0.012(7) -0.008(6) 0.002(5)
C27 0.059(8) 0.108(11) 0.083(9) -0.021(9) 0.004(7) -0.011(8)
C28 0.062(8) 0.093(10) 0.072(8) -0.008(7) -0.004(7) 0.006(7)
C29 0.045(6) 0.049(6) 0.050(6) -0.001(5) 0.021(5) 0.006(5)
C30 0.046(6) 0.043(6) 0.054(6) -0.002(5) 0.006(5) -0.002(5)

loop_
_atom_type_symbol
_atom_type_description
_atom_type_scat_dispersion_real
_atom_type_scat_dispersion_imag
_atom_type_scat_source
C C 0.0033 0.0016 'International Tables Vol C Tables 4.2.6.8 and 6.1.1.4'
H H 0.0000 0.0000 'International Tables Vol C Tables 4.2.6.8 and 6.1.1.4'
Er Er -0.2586 4.9576 'International Tables Vol C Tables 4.2.6.8 and 6.1.1.4'
N N 0.0061 0.0033 'International Tables Vol C Tables 4.2.6.8 and 6.1.1.4'
O O 0.0106 0.0060 'International Tables Vol C Tables 4.2.6.8 and 6.1.1.4'

loop_
_geom_angle_atom_site_label_1
_geom_angle_atom_site_label_2
_geom_angle_atom_site_label_3
_geom_angle
O4 Er1 O1 75.8(3)
O4 Er1 O3 73.7(3)
O1 Er1 O3 108.7(3)
O4 Er1 O6 139.9(3)
O1 Er1 O6 143.5(3)
O3 Er1 O6 82.5(3)
O4 Er1 O5 76.5(3)
O1 Er1 O5 137.0(3)
O3 Er1 O5 94.1(3)
O6 Er1 O5 73.5(3)
O4 Er1 O2 124.6(3)
O1 Er1 O2 73.1(2)
O3 Er1 O2 74.5(3)
O6 Er1 O2 77.1(3)
O5 Er1 O2 149.6(3)
O4 Er1 N2 138.6(3)
O1 Er1 N2 77.9(3)
O3 Er1 N2 146.0(3)
O6 Er1 N2 74.8(3)
O5 Er1 N2 103.2(3)
O2 Er1 N2 75.8(3)
O4 Er1 N1 78.7(3)
O1 Er1 N1 70.3(3)
O3 Er1 N1 151.6(3)
O6 Er1 N1 115.7(3)
O5 Er1 N1 72.5(3)
O2 Er1 N1 128.8(3)
N2 Er1 N1 62.4(3)
C10 O1 Er1 136.7(7)
C8 O2 Er1 136.1(7)
C2 O3 Er1 132.0(8)
C4 O4 Er1 130.4(8)
C16 O5 Er1 135.7(7)
C14 O6 Er1 135.7(7)
C28 N1 C29 120.7(10)
C28 N1 Er1 121.6(8)
C29 N1 Er1 116.9(6)
C30 N2 C19 116.8(9)
C30 N2 Er1 122.5(7)
C19 N2 Er1 119.0(7)
O8 N3 O7 122.8(11)
O8 N3 C24 123.2(12)
O7 N3 C24 114.0(11)
C2 C1 H1A 109.5
C2 C1 H1B 109.5
H1A C1 H1B 109.5
C2 C1 H1C 109.5
H1A C1 H1C 109.5
H1B C1 H1C 109.5
O3 C2 C3 123.6(12)
O3 C2 C1 115.5(13)
C3 C2 C1 120.8(13)
C2 C3 C4 125.1(13)
C2 C3 H3 117.5
C4 C3 H3 117.5
O4 C4 C3 124.5(13)
O4 C4 C5 115.6(13)
C3 C4 C5 119.9(13)
C6 C5 C4 115.9(16)
C6 C5 H5A 108.3
C4 C5 H5A 108.3
C6 C5 H5B 108.3
C4 C5 H5B 108.3
H5A C5 H5B 107.4
C5 C6 H6A 109.5
C5 C6 H6B 109.5
H6A C6 H6B 109.5
C5 C6 H6C 109.5
H6A C6 H6C 109.5
H6B C6 H6C 109.5
C8 C7 H7A 109.5
C8 C7 H7B 109.5
H7A C7 H7B 109.5
C8 C7 H7C 109.5
H7A C7 H7C 109.5
H7B C7 H7C 109.5
O2 C8 C9 125.2(11)
O2 C8 C7 116.8(11)
C9 C8 C7 118.0(11)
C8 C9 C10 124.1(11)
C8 C9 H9 117.9
C10 C9 H9 117.9
O1 C10 C9 124.0(11)
O1 C10 C11 116.3(11)
C9 C10 C11 119.6(12)
C12 C11 C10 116.1(13)
C12 C11 H11A 108.3
C10 C11 H11A 108.3
C12 C11 H11B 108.3
C10 C11 H11B 108.3
H11A C11 H11B 107.4
C11 C12 H12A 109.5
C11 C12 H12B 109.5
H12A C12 H12B 109.5
C11 C12 H12C 109.5
H12A C12 H12C 109.5
H12B C12 H12C 109.5
C14 C13 H13A 109.5
C14 C13 H13B 109.5
H13A C13 H13B 109.5
C14 C13 H13C 109.5
H13A C13 H13C 109.5
H13B C13 H13C 109.5
O6 C14 C15 124.8(12)
O6 C14 C13 116.9(11)
C15 C14 C13 118.3(12)
C16 C15 C14 125.1(12)
C16 C15 H15 117.4
C14 C15 H15 117.4
O5 C16 C15 124.4(11)
O5 C16 C17 117.3(11)
C15 C16 C17 118.3(12)
C18 C17 C16 113.8(17)
C18 C17 H17A 108.8
C16 C17 H17A 108.8
C18 C17 H17B 108.8
C16 C17 H17B 108.8
H17A C17 H17B 107.7
C17 C18 H18A 109.5
C17 C18 H18B 109.5
H18A C18 H18B 109.5
C17 C18 H18C 109.5
H18A C18 H18C 109.5
H18B C18 H18C 109.5
N2 C19 C20 124.4(10)
N2 C19 H19 117.8
C20 C19 H19 117.8
C19 C20 C21 117.9(10)
C19 C20 H20 121.1
C21 C20 H20 121.1
C22 C21 C20 120.4(10)
C22 C21 H21 119.8
C20 C21 H21 119.8
C21 C22 C23 124.5(9)
C21 C22 C30 116.6(9)
C23 C22 C30 118.9(9)
C24 C23 C22 120.6(10)
C24 C23 H23 119.7
C22 C23 H23 119.7
C23 C24 C25 124.9(9)
C23 C24 N3 112.8(10)
C25 C24 N3 122.2(9)
C26 C25 C24 128.9(10)
C26 C25 C29 116.4(10)
C24 C25 C29 114.6(9)
C27 C26 C25 124.7(12)
C27 C26 H26 117.7
C25 C26 H26 117.7
C26 C27 C28 115.1(12)
C26 C27 H27 122.5
C28 C27 H27 122.5
N1 C28 C27 123.2(12)
N1 C28 H28 118.4
C27 C28 H28 118.4
N1 C29 C30 118.5(8)
N1 C29 C25 120.0(9)
C30 C29 C25 121.5(9)
N2 C30 C22 123.9(9)
N2 C30 C29 116.7(9)
C22 C30 C29 119.3(9)

loop_
_geom_bond_atom_site_label_1
_geom_bond_atom_site_label_2
_geom_bond_distance
Er1 O4 2.281(7)
Er1 O1 2.283(7)
Er1 O3 2.288(7)
Er1 O6 2.298(7)
Er1 O5 2.301(7)
Er1 O2 2.313(7)
Er1 N2 2.531(8)
Er1 N1 2.628(8)
O1 C10 1.266(13)
O2 C8 1.236(12)
O3 C2 1.255(14)
O4 C4 1.262(14)
O5 C16 1.264(13)
O6 C14 1.250(13)
O7 N3 1.239(13)
O8 N3 1.154(13)
N1 C28 1.287(13)
N1 C29 1.364(12)
N2 C30 1.319(12)
N2 C19 1.338(12)
N3 C24 1.472(12)
C1 C2 1.551(17)
C1 H1A 0.9600
C1 H1B 0.9600
C1 H1C 0.9600
C2 C3 1.366(18)
C3 C4 1.393(18)
C3 H3 0.9300
C4 C5 1.523(19)
C5 C6 1.38(2)
C5 H5A 0.9700
C5 H5B 0.9700
C6 H6A 0.9600
C6 H6B 0.9600
C6 H6C 0.9600
C7 C8 1.534(15)
C7 H7A 0.9600
C7 H7B 0.9600
C7 H7C 0.9600
C8 C9 1.379(16)
C9 C10 1.386(16)
C9 H9 0.9300
C10 C11 1.518(16)
C11 C12 1.413(19)
C11 H11A 0.9700
C11 H11B 0.9700
C12 H12A 0.9600
C12 H12B 0.9600
C12 H12C 0.9600
C13 C14 1.529(17)
C13 H13A 0.9600
C13 H13B 0.9600
C13 H13C 0.9600
C14 C15 1.381(16)
C15 C16 1.366(16)
C15 H15 0.9300
C16 C17 1.517(17)
C17 C18 1.45(2)
C17 H17A 0.9700
C17 H17B 0.9700
C18 H18A 0.9600
C18 H18B 0.9600
C18 H18C 0.9600
C19 C20 1.365(13)
C19 H19 0.9300
C20 C21 1.379(13)
C20 H20 0.9300
C21 C22 1.375(13)
C21 H21 0.9300
C22 C23 1.404(13)
C22 C30 1.414(13)
C23 C24 1.356(14)
C23 H23 0.9300
C24 C25 1.410(14)
C25 C26 1.360(14)
C25 C29 1.442(13)
C26 C27 1.352(16)
C26 H26 0.9300
C27 C28 1.445(17)
C27 H27 0.9300
C28 H28 0.9300
C29 C30 1.432(13)

loop_
_geom_torsion_atom_site_label_1
_geom_torsion_atom_site_label_2
_geom_torsion_atom_site_label_3
_geom_torsion_atom_site_label_4
_geom_torsion
O4 Er1 O1 C10 -142.3(11)
O3 Er1 O1 C10 -75.4(11)
O6 Er1 O1 C10 27.8(13)
O5 Er1 O1 C10 166.3(10)
O2 Er1 O1 C10 -8.7(11)
N2 Er1 O1 C10 69.9(11)
N1 Er1 O1 C10 134.7(11)
O4 Er1 O2 C8 64.0(11)
O1 Er1 O2 C8 5.5(10)
O3 Er1 O2 C8 121.0(11)
O6 Er1 O2 C8 -153.3(11)
O5 Er1 O2 C8 -167.9(9)
N2 Er1 O2 C8 -75.9(10)
N1 Er1 O2 C8 -40.5(11)
O4 Er1 O3 C2 31.5(10)
O1 Er1 O3 C2 -36.9(11)
O6 Er1 O3 C2 178.8(10)
O5 Er1 O3 C2 106.1(10)
O2 Er1 O3 C2 -102.6(10)
N2 Er1 O3 C2 -132.9(10)
N1 Er1 O3 C2 46.2(13)
O1 Er1 O4 C4 82.7(10)
O3 Er1 O4 C4 -32.0(10)
O6 Er1 O4 C4 -88.1(11)
O5 Er1 O4 C4 -130.5(11)
O2 Er1 O4 C4 25.4(11)
N2 Er1 O4 C4 134.8(10)
N1 Er1 O4 C4 155.1(11)
O4 Er1 O5 C16 162.0(11)
O1 Er1 O5 C16 -146.9(10)
O3 Er1 O5 C16 89.9(11)
O6 Er1 O5 C16 8.9(11)
O2 Er1 O5 C16 23.7(13)
N2 Er1 O5 C16 -60.6(11)
N1 Er1 O5 C16 -115.7(11)
O4 Er1 O6 C14 -51.5(13)
O1 Er1 O6 C14 143.4(11)
O3 Er1 O6 C14 -105.0(12)
O5 Er1 O6 C14 -8.4(11)
O2 Er1 O6 C14 179.2(12)
N2 Er1 O6 C14 100.6(12)
N1 Er1 O6 C14 52.1(12)
O4 Er1 N1 C28 17.3(9)
O1 Er1 N1 C28 96.1(9)
O3 Er1 N1 C28 2.9(13)
O6 Er1 N1 C28 -123.1(9)
O5 Er1 N1 C28 -61.9(9)
O2 Er1 N1 C28 143.0(9)
N2 Er1 N1 C28 -177.7(10)
O4 Er1 N1 C29 -152.7(7)
O1 Er1 N1 C29 -73.9(7)
O3 Er1 N1 C29 -167.1(7)
O6 Er1 N1 C29 67.0(8)
O5 Er1 N1 C29 128.1(7)
O2 Er1 N1 C29 -27.0(8)
N2 Er1 N1 C29 12.4(7)
O4 Er1 N2 C30 6.9(10)
O1 Er1 N2 C30 58.4(8)
O3 Er1 N2 C30 163.9(7)
O6 Er1 N2 C30 -146.0(8)
O5 Er1 N2 C30 -77.5(8)
O2 Er1 N2 C30 133.8(8)
N1 Er1 N2 C30 -15.6(7)
O4 Er1 N2 C19 -157.7(7)
O1 Er1 N2 C19 -106.3(8)
O3 Er1 N2 C19 -0.7(11)
O6 Er1 N2 C19 49.3(8)
O5 Er1 N2 C19 117.9(8)
O2 Er1 N2 C19 -30.9(7)
N1 Er1 N2 C19 179.7(9)
Er1 O3 C2 C3 -21.8(18)
Er1 O3 C2 C1 157.4(8)
O3 C2 C3 C4 -5(2)
C1 C2 C3 C4 175.6(13)
Er1 O4 C4 C3 24.2(18)
Er1 O4 C4 C5 -157.5(10)
C2 C3 C4 O4 4(2)
C2 C3 C4 C5 -174.4(14)
O4 C4 C5 C6 35(2)
C3 C4 C5 C6 -147.1(19)
Er1 O2 C8 C9 -0.8(19)
Er1 O2 C8 C7 177.8(8)
O2 C8 C9 C10 -5(2)
C7 C8 C9 C10 176.3(13)
Er1 O1 C10 C9 7(2)
Er1 O1 C10 C11 -171.4(8)
C8 C9 C10 O1 2(2)
C8 C9 C10 C11 -179.3(13)
O1 C10 C11 C12 25(2)
C9 C10 C11 C12 -154.2(16)
Er1 O6 C14 C15 8(2)
Er1 O6 C14 C13 -172.6(10)
O6 C14 C15 C16 -2(2)
C13 C14 C15 C16 178.2(15)
Er1 O5 C16 C15 -8(2)
Er1 O5 C16 C17 174.1(10)
C14 C15 C16 O5 2(2)
C14 C15 C16 C17 179.8(15)
O5 C16 C17 C18 -52(2)
C15 C16 C17 C18 130.3(16)
C30 N2 C19 C20 1.5(16)
Er1 N2 C19 C20 167.0(9)
N2 C19 C20 C21 -2.0(18)
C19 C20 C21 C22 1.6(17)
C20 C21 C22 C23 177.1(11)
C20 C21 C22 C30 -0.9(15)
C21 C22 C23 C24 -174.4(10)
C30 C22 C23 C24 3.5(16)
C22 C23 C24 C25 -3.7(17)
C22 C23 C24 N3 173.0(10)
O8 N3 C24 C23 46.0(17)
O7 N3 C24 C23 -134.7(11)
O8 N3 C24 C25 -137.2(14)
O7 N3 C24 C25 42.2(16)
C23 C24 C25 C26 -175.8(12)
N3 C24 C25 C26 7.8(19)
C23 C24 C25 C29 0.6(16)
N3 C24 C25 C29 -175.8(10)
C24 C25 C26 C27 177.7(12)
C29 C25 C26 C27 1.4(19)
C25 C26 C27 C28 0(2)
C29 N1 C28 C27 0.0(19)
Er1 N1 C28 C27 -169.6(9)
C26 C27 C28 N1 -1(2)
C28 N1 C29 C30 -180.0(10)
Er1 N1 C29 C30 -9.9(12)
C28 N1 C29 C25 1.3(16)
Er1 N1 C29 C25 171.4(7)
C26 C25 C29 N1 -2.0(15)
C24 C25 C29 N1 -178.8(9)
C26 C25 C29 C30 179.4(10)
C24 C25 C29 C30 2.5(15)
C19 N2 C30 C22 -0.7(15)
Er1 N2 C30 C22 -165.6(7)
C19 N2 C30 C29 -178.0(9)
Er1 N2 C30 C29 17.1(12)
C21 C22 C30 N2 0.4(15)
C23 C22 C30 N2 -177.7(10)
C21 C22 C30 C29 177.7(9)
C23 C22 C30 C29 -0.5(14)
N1 C29 C30 N2 -3.8(14)
C25 C29 C30 N2 174.8(9)
N1 C29 C30 C22 178.7(9)
C25 C29 C30 C22 -2.6(15)
